data_4300371
loop_
_publ_author_name
'Wang, Guangbin'
'Zhu, Huifang'
'Fan, Jian'
'Slebodnick, Carla'
'Yee, Gordon T.'

_publ_section_title
;
 Coordination complexes with cis-TCNE Radical Anion ligands.
 Models of M[TCNE]~2~ Magnets.
;
_journal_name_full 'Inorganic Chemistry'
_journal_paper_doi 10.1021/ic050854q
_journal_year 2006
_chemical_formula_moiety 'C40 H36 Mn2 N24, 2(Cl O4)'
_chemical_formula_sum 'C40 H36 Cl2 Mn2 N24 O8'
_chemical_formula_weight 1161.71
_space_group_IT_number 15
_symmetry_cell_setting monoclinic
_symmetry_space_group_name_Hall '-C 2yc'
_symmetry_space_group_name_H-M 'C 1 2/c 1'
_cell_angle_alpha 90.00
_cell_angle_beta 117.862(18)
_cell_angle_gamma 90.00
_cell_formula_units_Z 4
_cell_length_a 16.716(3)
_cell_length_b 21.084(3)
_cell_length_c 16.669(2)
_cell_measurement_temperature 283(2)
_cell_volume 5193.9(15)
_diffrn_ambient_temperature 283(2)
_exptl_crystal_density_diffrn 1.486
_cod_original_sg_symbol_H-M 'C 2/c'
_cod_database_code 4300371

loop_
_symmetry_equiv_pos_as_xyz
'x, y, z'
'-x, y, -z+1/2'
'x+1/2, y+1/2, z'
'-x+1/2, y+1/2, -z+1/2'
'-x, -y, -z'
'x, -y, z-1/2'
'-x+1/2, -y+1/2, -z'
'x+1/2, -y+1/2, z-1/2'

loop_
_atom_site_label
_atom_site_type_symbol
_atom_site_fract_x
_atom_site_fract_y
_atom_site_fract_z
_atom_site_U_iso_or_equiv
_atom_site_adp_type
_atom_site_occupancy
_atom_site_symmetry_multiplicity
_atom_site_calc_flag
_atom_site_refinement_flags
_atom_site_disorder_assembly
_atom_site_disorder_group
Mn1 Mn 0.36038(9) 0.19621(6) 0.36225(9) 0.0420(5) Uani 1 1 d . . .
Cl1 Cl 0.1273(3) 0.00939(19) 0.4529(3) 0.0906(11) Uani 1 1 d . . .
O1 O 0.0939(13) -0.0433(7) 0.4147(18) 0.228(11) Uani 1 1 d . . .
O2 O 0.0671(11) 0.0499(10) 0.4588(19) 0.264(14) Uani 1 1 d . . .
O3 O 0.2014(19) -0.0016(19) 0.5370(14) 0.33(2) Uani 1 1 d . . .
O4 O 0.1758(16) 0.0378(9) 0.4214(19) 0.237(11) Uani 1 1 d . . .
N1 N 0.3465(5) 0.3238(4) 0.3457(5) 0.047(2) Uani 1 1 d . . .
N2 N 0.4908(6) 0.3089(4) 0.4746(6) 0.063(2) Uani 1 1 d . . .
N3 N 0.4776(5) 0.2447(4) 0.4731(5) 0.0474(19) Uani 1 1 d . . .
N4 N 0.3359(7) 0.2921(4) 0.2053(5) 0.058(2) Uani 1 1 d . . .
N5 N 0.3498(6) 0.2309(4) 0.2331(6) 0.056(2) Uani 1 1 d . . .
N6 N 0.2221(6) 0.2946(4) 0.3670(6) 0.057(2) Uani 1 1 d . . .
N7 N 0.2436(5) 0.2328(4) 0.3732(6) 0.054(2) Uani 1 1 d . . .
N8 N 0.2588(7) 0.1173(5) 0.2691(6) 0.069(3) Uani 1 1 d . . .
N9 N 0.3696(6) 0.1216(4) 0.4699(6) 0.058(2) Uani 1 1 d . . .
N10 N 0.3123(7) -0.0857(5) 0.4287(8) 0.090(4) Uani 1 1 d . . .
N11 N 0.5911(9) 0.0805(6) 0.7047(7) 0.095(4) Uani 1 1 d . . .
N12 N 0.5373(6) -0.1222(4) 0.6407(6) 0.059(2) Uani 1 1 d . . .
C1 C 0.4374(8) 0.3463(6) 0.3897(8) 0.077(4) Uani 1 1 d . . .
H1A H 0.4383 0.3909 0.4045 0.093 Uiso 1 1 calc R . .
H1B H 0.4643 0.3419 0.3495 0.093 Uiso 1 1 calc R . .
C2 C 0.5632(7) 0.3276(5) 0.5500(7) 0.060(3) Uani 1 1 d . . .
H2A H 0.5844 0.3689 0.5649 0.072 Uiso 1 1 calc R . .
C3 C 0.6002(7) 0.2749(5) 0.6009(7) 0.062(3) Uani 1 1 d . . .
H3A H 0.6512 0.2724 0.6573 0.074 Uiso 1 1 calc R . .
C4 C 0.5440(6) 0.2252(5) 0.5493(6) 0.051(2) Uani 1 1 d . . .
H4A H 0.5531 0.1830 0.5675 0.061 Uiso 1 1 calc R . .
C5 C 0.3015(8) 0.3360(5) 0.2496(7) 0.065(3) Uani 1 1 d . . .
H5A H 0.3125 0.3793 0.2380 0.078 Uiso 1 1 calc R . .
H5B H 0.2367 0.3303 0.2256 0.078 Uiso 1 1 calc R . .
C6 C 0.3407(8) 0.2982(7) 0.1275(8) 0.075(4) Uani 1 1 d . . .
H6A H 0.3328 0.3358 0.0955 0.090 Uiso 1 1 calc R . .
C7 C 0.3585(8) 0.2420(7) 0.1037(9) 0.080(4) Uani 1 1 d . . .
H7A H 0.3658 0.2322 0.0531 0.096 Uiso 1 1 calc R . .
C8 C 0.3635(9) 0.2019(6) 0.1697(8) 0.076(4) Uani 1 1 d . . .
H8A H 0.3754 0.1587 0.1705 0.091 Uiso 1 1 calc R . .
C9 C 0.2914(10) 0.3404(6) 0.3894(9) 0.081(4) Uani 1 1 d . . .
H9A H 0.3290 0.3418 0.4546 0.097 Uiso 1 1 calc R . .
H9B H 0.2648 0.3820 0.3692 0.097 Uiso 1 1 calc R . .
C10 C 0.1397(8) 0.3018(6) 0.3581(7) 0.070(3) Uani 1 1 d . . .
H10A H 0.1105 0.3404 0.3525 0.084 Uiso 1 1 calc R . .
C11 C 0.1052(9) 0.2445(7) 0.3585(9) 0.073(3) Uani 1 1 d . . .
H11A H 0.0484 0.2351 0.3527 0.088 Uiso 1 1 calc R . .
C12 C 0.1733(8) 0.2024(5) 0.3695(7) 0.065(3) Uani 1 1 d . . .
H12A H 0.1697 0.1586 0.3737 0.078 Uiso 1 1 calc R . .
C13 C 0.2146(9) 0.0744(6) 0.2438(7) 0.068(3) Uani 1 1 d . . .
C14 C 0.1526(16) 0.0211(8) 0.2108(13) 0.153(9) Uani 1 1 d . . .
H14A H 0.1602 -0.0050 0.2611 0.230 Uiso 1 1 calc R . .
H14B H 0.1651 -0.0034 0.1694 0.230 Uiso 1 1 calc R . .
H14C H 0.0915 0.0365 0.1801 0.230 Uiso 1 1 calc R . .
C15 C 0.3857(6) 0.0704(5) 0.4906(6) 0.045(2) Uani 1 1 d . . .
C16 C 0.4114(6) 0.0077(4) 0.5171(6) 0.042(2) Uani 1 1 d . . .
C17 C 0.3540(7) -0.0430(5) 0.4650(7) 0.054(3) Uani 1 1 d . . .
C18 C 0.4921(6) -0.0068(4) 0.5960(6) 0.042(2) Uani 1 1 d . . .
C19 C 0.5169(7) -0.0702(5) 0.6228(6) 0.047(2) Uani 1 1 d . . .
C20 C 0.5467(8) 0.0407(5) 0.6580(7) 0.056(3) Uani 1 1 d . . .

loop_
_atom_site_aniso_label
_atom_site_aniso_U_11
_atom_site_aniso_U_22
_atom_site_aniso_U_33
_atom_site_aniso_U_23
_atom_site_aniso_U_13
_atom_site_aniso_U_12
Mn1 0.0425(8) 0.0349(8) 0.0402(8) 0.0031(6) 0.0123(6) 0.0033(6)
Cl1 0.094(3) 0.094(3) 0.104(3) -0.012(2) 0.063(2) -0.012(2)
O1 0.184(15) 0.097(9) 0.43(3) -0.110(15) 0.160(19) -0.073(10)
O2 0.111(11) 0.23(2) 0.43(3) -0.15(2) 0.103(16) 0.006(12)
O3 0.25(3) 0.55(5) 0.120(13) -0.02(2) 0.035(16) 0.18(3)
O4 0.25(2) 0.178(16) 0.38(3) 0.083(18) 0.23(2) -0.007(15)
N1 0.041(5) 0.053(5) 0.032(4) 0.002(3) 0.004(4) 0.004(4)
N2 0.049(5) 0.053(5) 0.053(5) 0.007(4) -0.005(4) -0.002(4)
N3 0.039(4) 0.042(4) 0.049(5) -0.005(4) 0.010(4) -0.002(3)
N4 0.084(6) 0.047(5) 0.050(5) 0.010(4) 0.036(5) 0.010(4)
N5 0.072(6) 0.052(5) 0.049(5) 0.009(4) 0.033(4) 0.014(4)
N6 0.052(5) 0.045(5) 0.071(6) 0.008(4) 0.027(4) 0.006(4)
N7 0.040(5) 0.041(4) 0.074(6) 0.004(4) 0.022(4) 0.002(4)
N8 0.074(6) 0.059(6) 0.057(6) -0.013(5) 0.017(5) -0.010(5)
N9 0.065(6) 0.038(5) 0.068(6) 0.009(4) 0.027(5) 0.010(4)
N10 0.066(7) 0.067(6) 0.111(9) -0.021(6) 0.019(6) -0.030(6)
N11 0.100(9) 0.092(8) 0.061(6) -0.027(6) 0.011(6) -0.006(7)
N12 0.051(5) 0.055(5) 0.062(5) 0.015(4) 0.019(4) 0.011(4)
C1 0.064(8) 0.067(7) 0.071(8) 0.011(6) 0.007(6) -0.002(6)
C2 0.046(6) 0.056(6) 0.063(7) -0.010(5) 0.014(5) -0.002(5)
C3 0.043(6) 0.071(7) 0.045(6) 0.006(5) -0.001(5) 0.007(5)
C4 0.041(5) 0.046(5) 0.048(5) 0.001(4) 0.005(5) 0.005(4)
C5 0.068(7) 0.048(6) 0.070(7) 0.017(5) 0.025(6) -0.003(5)
C6 0.065(7) 0.096(10) 0.073(8) 0.044(7) 0.041(6) 0.022(7)
C7 0.071(8) 0.109(11) 0.068(8) 0.025(8) 0.038(7) 0.039(8)
C8 0.096(9) 0.069(7) 0.060(7) 0.027(6) 0.035(7) 0.047(7)
C9 0.095(10) 0.062(7) 0.074(8) -0.006(6) 0.030(7) 0.004(7)
C10 0.070(8) 0.082(9) 0.054(6) 0.013(6) 0.026(6) 0.040(7)
C11 0.065(8) 0.083(9) 0.085(9) 0.002(7) 0.047(7) -0.002(7)
C12 0.077(8) 0.054(6) 0.063(7) 0.006(5) 0.031(6) 0.012(6)
C13 0.082(8) 0.068(8) 0.041(6) 0.002(5) 0.017(6) 0.000(7)
C14 0.21(2) 0.101(12) 0.113(13) -0.020(10) 0.043(14) -0.096(14)
C15 0.040(5) 0.041(6) 0.055(6) -0.005(4) 0.023(5) -0.001(4)
C16 0.042(5) 0.035(5) 0.045(5) 0.003(4) 0.017(4) 0.000(4)
C17 0.037(5) 0.054(6) 0.066(7) 0.010(5) 0.018(5) -0.004(5)
C18 0.041(5) 0.043(5) 0.041(5) -0.002(4) 0.017(4) 0.008(4)
C19 0.052(6) 0.046(6) 0.041(5) 0.007(4) 0.021(4) 0.004(5)
C20 0.063(7) 0.051(6) 0.045(6) -0.005(5) 0.018(5) 0.000(5)

loop_
_geom_bond_atom_site_label_1
_geom_bond_atom_site_label_2
_geom_bond_distance
_geom_bond_site_symmetry_2
_geom_bond_publ_flag
Mn1 N7 2.183(8) . ?
Mn1 N5 2.201(8) . ?
Mn1 N3 2.217(7) . ?
Mn1 N12 2.333(9) 5_656 ?
Mn1 N9 2.337(9) . ?
Mn1 N8 2.367(10) . ?
Cl1 O1 1.273(13) . ?
Cl1 O4 1.300(16) . ?
Cl1 O2 1.358(16) . ?
Cl1 O3 1.39(2) . ?
N1 C1 1.425(14) . ?
N1 C5 1.439(13) . ?
N1 C9 1.459(16) . ?
N2 C2 1.333(12) . ?
N2 N3 1.369(11) . ?
N2 C1 1.497(14) . ?
N3 C4 1.303(12) . ?
N4 C6 1.342(14) . ?
N4 N5 1.355(11) . ?
N4 C5 1.458(14) . ?
N5 C8 1.329(14) . ?
N6 C10 1.324(15) . ?
N6 N7 1.344(11) . ?
N6 C9 1.417(15) . ?
N7 C12 1.315(14) . ?
N8 C13 1.118(14) . ?
N9 C15 1.127(12) . ?
N10 C17 1.127(13) . ?
N11 C20 1.149(14) . ?
N12 C19 1.146(12) . ?
N12 Mn1 2.333(9) 5_656 ?
C1 H1A 0.9700 . ?
C1 H1B 0.9700 . ?
C2 C3 1.359(15) . ?
C2 H2A 0.9300 . ?
C3 C4 1.401(14) . ?
C3 H3A 0.9300 . ?
C4 H4A 0.9300 . ?
C5 H5A 0.9700 . ?
C5 H5B 0.9700 . ?
C6 C7 1.327(18) . ?
C6 H6A 0.9300 . ?
C7 C8 1.359(17) . ?
C7 H7A 0.9300 . ?
C8 H8A 0.9300 . ?
C9 H9A 0.9700 . ?
C9 H9B 0.9700 . ?
C10 C11 1.341(17) . ?
C10 H10A 0.9300 . ?
C11 C12 1.387(16) . ?
C11 H11A 0.9300 . ?
C12 H12A 0.9300 . ?
C13 C14 1.451(19) . ?
C14 H14A 0.9600 . ?
C14 H14B 0.9600 . ?
C14 H14C 0.9600 . ?
C15 C16 1.397(13) . ?
C16 C18 1.409(12) . ?
C16 C17 1.427(14) . ?
C18 C19 1.408(13) . ?
C18 C20 1.423(14) . ?
